data_7119060
loop_
_publ_author_name
'Jaroslav Sebestik'
'Filip Teply'
'Ivana Cisarova'
'Jan Vavra'
'Dusan Koval'
'Petr Bour'

_publ_section_title
;
 Intense chirality induction in nitrile solvents by a helquat dye
 monitored by near resonance Raman scattering
;
_journal_name_full Chem.Commun.
_journal_page_first 6257
_journal_volume 52
_journal_year 2016
_chemical_absolute_configuration ad
_chemical_compound_source 'synthesized by the authors'
_chemical_formula_moiety 'C27 H26 N2, C H3 N O2, 2(I)'
_chemical_formula_sum 'C28 H29 I2 N3 O2'
_chemical_formula_weight 693.34
_chemical_name_systematic
; 
 ? 
;
_space_group_IT_number 19
_symmetry_cell_setting orthorhombic
_symmetry_space_group_name_Hall 'P 2ac 2ab'
_symmetry_space_group_name_H-M 'P 21 21 21'
_atom_sites_solution_hydrogens difmap
_atom_sites_solution_primary direct
_atom_sites_solution_secondary difmap
_audit_creation_method SHELXL-97
_audit_update_record
;
2015-06-03 deposited with the CCDC.
2016-04-06 downloaded from the CCDC.
;
_cell_angle_alpha 90.00
_cell_angle_beta 90.00
_cell_angle_gamma 90.00
_cell_formula_units_Z 4
_cell_length_a 7.9386(2)
_cell_length_b 17.6476(4)
_cell_length_c 19.6814(4)
_cell_measurement_reflns_used 9805
_cell_measurement_temperature 150(2)
_cell_measurement_theta_max 27.45
_cell_measurement_theta_min 2.31
_cell_volume 2757.31(11)
_computing_cell_refinement 'Bruker SAINT'
_computing_data_collection 'Bruker APEX2'
_computing_data_reduction 'Bruker SAINT'
_computing_structure_refinement 'SHELXL-97 (Sheldrick, 1997)'
_computing_structure_solution 'SHELXS-97 (Sheldrick, 1990)'
_diffrn_ambient_temperature 150(2)
_diffrn_measured_fraction_theta_full 1.000
_diffrn_measured_fraction_theta_max 1.000
_diffrn_measurement_device_type 'Bruker APEX-II CCD'
_diffrn_measurement_method '\f and \w scans'
_diffrn_radiation_monochromator graphite
_diffrn_radiation_source 'fine-focus sealed tube'
_diffrn_radiation_type MoK\a
_diffrn_radiation_wavelength 0.71073
_diffrn_reflns_av_R_equivalents 0.0211
_diffrn_reflns_av_sigmaI/netI 0.0155
_diffrn_reflns_limit_h_max 10
_diffrn_reflns_limit_h_min -10
_diffrn_reflns_limit_k_max 22
_diffrn_reflns_limit_k_min -22
_diffrn_reflns_limit_l_max 25
_diffrn_reflns_limit_l_min -25
_diffrn_reflns_number 40066
_diffrn_reflns_theta_full 27.50
_diffrn_reflns_theta_max 27.50
_diffrn_reflns_theta_min 1.55
_diffrn_standards_number 0
_exptl_absorpt_coefficient_mu 2.310
_exptl_absorpt_correction_T_max 0.8404
_exptl_absorpt_correction_T_min 0.3848
_exptl_absorpt_correction_type numerical
_exptl_crystal_colour red
_exptl_crystal_density_diffrn 1.670
_exptl_crystal_density_method 'not measured'
_exptl_crystal_description plate
_exptl_crystal_F_000 1360
_exptl_crystal_size_max 0.51
_exptl_crystal_size_mid 0.20
_exptl_crystal_size_min 0.08
_refine_diff_density_max 0.730
_refine_diff_density_min -0.408
_refine_diff_density_rms 0.059
_refine_ls_abs_structure_details 'Flack H D (1983), Acta Cryst. A39, 876-881'
_refine_ls_abs_structure_Flack -0.031(12)
_refine_ls_extinction_method none
_refine_ls_goodness_of_fit_ref 1.039
_refine_ls_hydrogen_treatment constr
_refine_ls_matrix_type full
_refine_ls_number_parameters 320
_refine_ls_number_reflns 6334
_refine_ls_number_restraints 0
_refine_ls_restrained_S_all 1.039
_refine_ls_R_factor_all 0.0199
_refine_ls_R_factor_gt 0.0181
_refine_ls_shift/su_max 0.009
_refine_ls_shift/su_mean 0.000
_refine_ls_structure_factor_coef Fsqd
_refine_ls_weighting_details 'calc w=1/[\s^2^(Fo^2^)+(0.0207P)^2^+1.5327P] where P=(Fo^2^+2Fc^2^)/3'
_refine_ls_weighting_scheme calc
_refine_ls_wR_factor_gt 0.0417
_refine_ls_wR_factor_ref 0.0425
_reflns_number_gt 6087
_reflns_number_total 6334
_reflns_threshold_expression I>2\s(I)
_cod_data_source_file c6cc01606e2.cif
_cod_data_source_block mj349_07
_cod_database_code 7119060

loop_
_symmetry_equiv_pos_as_xyz
'x, y, z'
'x+1/2, -y+1/2, -z'
'-x, y+1/2, -z+1/2'
'-x+1/2, -y, z+1/2'

loop_
_atom_site_label
_atom_site_type_symbol
_atom_site_fract_x
_atom_site_fract_y
_atom_site_fract_z
_atom_site_U_iso_or_equiv
_atom_site_adp_type
_atom_site_occupancy
_atom_site_symmetry_multiplicity
_atom_site_calc_flag
_atom_site_refinement_flags
_atom_site_disorder_assembly
_atom_site_disorder_group
C1 C 0.7745(3) 0.09807(13) 0.79830(13) 0.0199(4) Uani 1 1 d . . .
H1 H 0.7810 0.0567 0.7676 0.024 Uiso 1 1 calc R . .
C2 C 0.6902(3) 0.16372(14) 0.77902(12) 0.0221(5) Uani 1 1 d . . .
C3 C 0.6720(3) 0.22140(14) 0.82650(13) 0.0252(5) Uani 1 1 d . . .
H3 H 0.6164 0.2672 0.8146 0.030 Uiso 1 1 calc R . .
C4 C 0.7353(3) 0.21163(14) 0.89098(13) 0.0248(5) Uani 1 1 d . . .
H4 H 0.7165 0.2496 0.9244 0.030 Uiso 1 1 calc R . .
N5 N 0.8233(2) 0.14912(11) 0.90752(10) 0.0204(4) Uani 1 1 d . . .
C6 C 0.8897(3) 0.13891(15) 0.97756(11) 0.0272(5) Uani 1 1 d . . .
H6A H 0.8323 0.1744 1.0089 0.033 Uiso 1 1 calc R . .
H6B H 1.0118 0.1504 0.9783 0.033 Uiso 1 1 calc R . .
C7 C 0.8606(3) 0.05816(16) 1.00077(11) 0.0287(6) Uani 1 1 d . . .
H7A H 0.9119 0.0508 1.0461 0.034 Uiso 1 1 calc R . .
H7B H 0.7381 0.0486 1.0047 0.034 Uiso 1 1 calc R . .
C8 C 0.9365(3) 0.00280(14) 0.95124(11) 0.0230(5) Uani 1 1 d . . .
C9 C 0.9921(3) -0.06960(16) 0.97041(12) 0.0274(5) Uani 1 1 d . . .
C10 C 1.0598(3) -0.11894(14) 0.92144(13) 0.0274(5) Uani 1 1 d . . .
C11 C 1.0774(3) -0.09451(13) 0.85394(12) 0.0217(5) Uani 1 1 d . . .
C12 C 1.1376(3) -0.14476(13) 0.79660(13) 0.0269(5) Uani 1 1 d . . .
H12A H 1.2600 -0.1377 0.7896 0.032 Uiso 1 1 calc R . .
H12B H 1.1170 -0.1986 0.8081 0.032 Uiso 1 1 calc R . .
C13 C 1.0430(3) -0.12403(13) 0.73252(13) 0.0263(5) Uani 1 1 d . . .
H13A H 1.0814 -0.1563 0.6944 0.032 Uiso 1 1 calc R . .
H13B H 0.9209 -0.1326 0.7392 0.032 Uiso 1 1 calc R . .
N14 N 1.0741(3) -0.04332(11) 0.71626(9) 0.0212(4) Uani 1 1 d . . .
C15 C 1.0933(3) -0.02313(15) 0.64932(12) 0.0287(6) Uani 1 1 d . . .
H15 H 1.0883 -0.0607 0.6148 0.034 Uiso 1 1 calc R . .
C16 C 1.1192(4) 0.04941(15) 0.63262(12) 0.0289(5) Uani 1 1 d . . .
H16 H 1.1194 0.0640 0.5862 0.035 Uiso 1 1 calc R . .
C17 C 1.1463(3) 0.10448(14) 0.68365(12) 0.0227(5) Uani 1 1 d . . .
C18 C 1.1869(3) 0.18100(16) 0.66852(14) 0.0293(6) Uani 1 1 d . . .
H18 H 1.1880 0.1977 0.6226 0.035 Uiso 1 1 calc R . .
C19 C 1.2241(3) 0.23048(15) 0.71904(14) 0.0312(6) Uani 1 1 d . . .
H19 H 1.2490 0.2817 0.7082 0.037 Uiso 1 1 calc R . .
C20 C 1.2261(3) 0.20657(15) 0.78806(14) 0.0290(6) Uani 1 1 d . . .
H20 H 1.2577 0.2410 0.8229 0.035 Uiso 1 1 calc R . .
C21 C 1.1822(3) 0.13336(14) 0.80424(12) 0.0225(4) Uani 1 1 d . . .
H21 H 1.1827 0.1175 0.8504 0.027 Uiso 1 1 calc R . .
C22 C 1.1364(3) 0.08156(14) 0.75271(11) 0.0200(4) Uani 1 1 d . . .
C23 C 1.0820(3) 0.00657(12) 0.76736(11) 0.0181(4) Uani 1 1 d . . .
C24 C 1.0318(3) -0.02056(13) 0.83607(11) 0.0183(4) Uani 1 1 d . . .
C25 C 0.9476(3) 0.02557(13) 0.88328(11) 0.0194(4) Uani 1 1 d . . .
C26 C 0.8493(3) 0.09225(13) 0.86195(11) 0.0186(5) Uani 1 1 d . . .
C27 C 0.6250(3) 0.16957(14) 0.70734(13) 0.0294(5) Uani 1 1 d . . .
H27A H 0.5721 0.2192 0.7007 0.044 Uiso 1 1 calc R . .
H27B H 0.5416 0.1296 0.6993 0.044 Uiso 1 1 calc R . .
H27C H 0.7187 0.1637 0.6754 0.044 Uiso 1 1 calc R . .
C28 C 0.9691(4) -0.09489(19) 1.04295(13) 0.0414(7) Uani 1 1 d . . .
H28A H 1.0497 -0.0682 1.0721 0.062 Uiso 1 1 calc R . .
H28B H 0.9885 -0.1496 1.0461 0.062 Uiso 1 1 calc R . .
H28C H 0.8541 -0.0833 1.0578 0.062 Uiso 1 1 calc R . .
C29 C 1.1148(5) -0.19784(16) 0.94153(16) 0.0453(8) Uani 1 1 d . . .
H29A H 1.0153 -0.2290 0.9508 0.068 Uiso 1 1 calc R . .
H29B H 1.1850 -0.1951 0.9824 0.068 Uiso 1 1 calc R . .
H29C H 1.1797 -0.2205 0.9044 0.068 Uiso 1 1 calc R . .
C1S C 0.5190(4) 0.94037(17) 0.89947(15) 0.0410(7) Uani 1 1 d . . .
H1A H 0.5532 0.9338 0.8520 0.061 Uiso 1 1 calc R . .
H1B H 0.5828 0.9822 0.9197 0.061 Uiso 1 1 calc R . .
H1C H 0.3983 0.9519 0.9015 0.061 Uiso 1 1 calc R . .
I1 I 0.93617(2) 0.074114(9) 0.201891(8) 0.02787(4) Uani 1 1 d . . .
I2 I 0.11280(2) 0.866046(10) 0.484391(8) 0.02806(4) Uani 1 1 d . . .
N1S N 0.5528(4) 0.87024(16) 0.93733(13) 0.0493(7) Uani 1 1 d . . .
O1S O 0.5998(8) 0.81607(18) 0.90870(16) 0.149(2) Uani 1 1 d . . .
O2S O 0.5355(6) 0.87175(16) 0.99768(13) 0.1012(13) Uani 1 1 d . . .

loop_
_atom_site_aniso_label
_atom_site_aniso_U_11
_atom_site_aniso_U_22
_atom_site_aniso_U_33
_atom_site_aniso_U_23
_atom_site_aniso_U_13
_atom_site_aniso_U_12
C1 0.0170(10) 0.0216(11) 0.0212(10) -0.0034(10) 0.0013(10) -0.0027(9)
C2 0.0176(11) 0.0249(12) 0.0238(12) 0.0039(9) 0.0012(9) -0.0026(9)
C3 0.0223(12) 0.0197(12) 0.0338(13) 0.0000(10) 0.0026(10) 0.0013(10)
C4 0.0229(12) 0.0217(12) 0.0297(13) -0.0053(10) 0.0066(10) -0.0009(10)
N5 0.0182(9) 0.0236(10) 0.0195(9) -0.0043(8) 0.0015(7) -0.0026(8)
C6 0.0245(11) 0.0370(13) 0.0201(11) -0.0095(11) -0.0006(10) 0.0021(11)
C7 0.0245(13) 0.0451(16) 0.0165(11) -0.0002(10) 0.0004(9) 0.0048(11)
C8 0.0179(11) 0.0339(13) 0.0173(10) 0.0006(9) -0.0024(9) 0.0004(11)
C9 0.0243(11) 0.0363(14) 0.0215(11) 0.0058(11) -0.0036(9) -0.0009(11)
C10 0.0246(12) 0.0271(13) 0.0305(12) 0.0106(10) -0.0037(11) 0.0015(11)
C11 0.0189(11) 0.0207(11) 0.0256(11) 0.0025(9) -0.0005(9) 0.0005(9)
C12 0.0269(12) 0.0218(11) 0.0319(12) -0.0011(11) 0.0016(11) 0.0011(10)
C13 0.0290(13) 0.0196(12) 0.0305(12) -0.0066(10) -0.0003(10) -0.0001(10)
N14 0.0214(10) 0.0218(9) 0.0204(9) -0.0027(7) 0.0003(8) 0.0021(8)
C15 0.0320(15) 0.0360(14) 0.0181(11) -0.0070(10) 0.0007(10) 0.0033(12)
C16 0.0307(13) 0.0393(14) 0.0167(10) 0.0013(10) 0.0001(10) 0.0037(12)
C17 0.0184(12) 0.0272(12) 0.0224(11) 0.0038(9) 0.0030(9) 0.0049(9)
C18 0.0282(13) 0.0332(14) 0.0264(13) 0.0095(11) 0.0081(11) 0.0068(11)
C19 0.0280(13) 0.0229(13) 0.0426(16) 0.0061(11) 0.0120(12) 0.0017(11)
C20 0.0254(12) 0.0259(13) 0.0358(14) -0.0051(11) 0.0058(11) -0.0031(10)
C21 0.0205(10) 0.0262(11) 0.0209(11) -0.0028(11) 0.0028(9) -0.0011(10)
C22 0.0165(10) 0.0234(11) 0.0201(10) -0.0008(9) 0.0024(8) 0.0010(10)
C23 0.0166(11) 0.0201(10) 0.0177(10) -0.0017(8) -0.0002(9) 0.0027(9)
C24 0.0185(11) 0.0196(11) 0.0169(10) 0.0007(8) -0.0011(8) -0.0002(9)
C25 0.0170(10) 0.0228(11) 0.0185(10) 0.0017(9) -0.0015(9) -0.0027(9)
C26 0.0161(11) 0.0198(11) 0.0199(10) -0.0021(8) 0.0033(8) -0.0024(8)
C27 0.0288(13) 0.0314(13) 0.0282(12) 0.0045(11) -0.0068(11) 0.0012(11)
C28 0.0487(19) 0.0517(19) 0.0238(13) 0.0133(12) -0.0044(13) 0.0005(15)
C29 0.065(2) 0.0300(15) 0.0408(16) 0.0138(12) -0.0076(16) 0.0079(16)
C1S 0.0430(18) 0.0462(19) 0.0337(15) -0.0025(13) -0.0046(13) -0.0097(14)
I1 0.02917(8) 0.02908(8) 0.02537(7) -0.00120(7) 0.00125(6) -0.00263(7)
I2 0.02520(8) 0.03644(9) 0.02252(7) -0.00242(7) -0.00186(6) 0.00629(7)
N1S 0.076(2) 0.0382(14) 0.0337(13) -0.0033(11) 0.0174(13) 0.0038(16)
O1S 0.322(7) 0.0583(19) 0.067(2) 0.0006(16) 0.085(3) 0.061(3)
O2S 0.204(4) 0.0599(17) 0.0399(14) 0.0072(12) 0.0327(19) 0.041(2)

loop_
_atom_type_symbol
_atom_type_description
_atom_type_scat_dispersion_real
_atom_type_scat_dispersion_imag
_atom_type_scat_source
C C 0.0033 0.0016 'International Tables Vol C Tables 4.2.6.8 and 6.1.1.4'
H H 0.0000 0.0000 'International Tables Vol C Tables 4.2.6.8 and 6.1.1.4'
N N 0.0061 0.0033 'International Tables Vol C Tables 4.2.6.8 and 6.1.1.4'
O O 0.0106 0.0060 'International Tables Vol C Tables 4.2.6.8 and 6.1.1.4'
I I -0.4742 1.8119 'International Tables Vol C Tables 4.2.6.8 and 6.1.1.4'

loop_
_geom_angle_atom_site_label_1
_geom_angle_atom_site_label_2
_geom_angle_atom_site_label_3
_geom_angle
_geom_angle_site_symmetry_1
_geom_angle_site_symmetry_3
C26 C1 C2 120.9(2) . .
C26 C1 H1 119.6 . .
C2 C1 H1 119.6 . .
C3 C2 C1 118.5(2) . .
C3 C2 C27 123.0(2) . .
C1 C2 C27 118.6(2) . .
C4 C3 C2 119.4(2) . .
C4 C3 H3 120.3 . .
C2 C3 H3 120.3 . .
N5 C4 C3 121.0(2) . .
N5 C4 H4 119.5 . .
C3 C4 H4 119.5 . .
C4 N5 C26 121.6(2) . .
C4 N5 C6 120.5(2) . .
C26 N5 C6 117.9(2) . .
N5 C6 C7 109.84(19) . .
N5 C6 H6A 109.7 . .
C7 C6 H6A 109.7 . .
N5 C6 H6B 109.7 . .
C7 C6 H6B 109.7 . .
H6A C6 H6B 108.2 . .
C8 C7 C6 110.7(2) . .
C8 C7 H7A 109.5 . .
C6 C7 H7A 109.5 . .
C8 C7 H7B 109.5 . .
C6 C7 H7B 109.5 . .
H7A C7 H7B 108.1 . .
C25 C8 C9 119.9(2) . .
C25 C8 C7 117.2(2) . .
C9 C8 C7 122.9(2) . .
C8 C9 C10 120.0(2) . .
C8 C9 C28 119.1(2) . .
C10 C9 C28 120.8(3) . .
C11 C10 C9 119.8(2) . .
C11 C10 C29 120.1(2) . .
C9 C10 C29 120.1(2) . .
C24 C11 C10 119.9(2) . .
C24 C11 C12 116.2(2) . .
C10 C11 C12 123.9(2) . .
C13 C12 C11 108.88(19) . .
C13 C12 H12A 109.9 . .
C11 C12 H12A 109.9 . .
C13 C12 H12B 109.9 . .
C11 C12 H12B 109.9 . .
H12A C12 H12B 108.3 . .
N14 C13 C12 109.3(2) . .
N14 C13 H13A 109.8 . .
C12 C13 H13A 109.8 . .
N14 C13 H13B 109.8 . .
C12 C13 H13B 109.8 . .
H13A C13 H13B 108.3 . .
C23 N14 C15 123.0(2) . .
C23 N14 C13 118.58(19) . .
C15 N14 C13 118.4(2) . .
C16 C15 N14 120.1(2) . .
C16 C15 H15 120.0 . .
N14 C15 H15 120.0 . .
C15 C16 C17 120.4(2) . .
C15 C16 H16 119.8 . .
C17 C16 H16 119.8 . .
C16 C17 C18 122.6(2) . .
C16 C17 C22 118.4(2) . .
C18 C17 C22 119.0(2) . .
C19 C18 C17 120.5(2) . .
C19 C18 H18 119.7 . .
C17 C18 H18 119.7 . .
C18 C19 C20 120.8(2) . .
C18 C19 H19 119.6 . .
C20 C19 H19 119.6 . .
C21 C20 C19 119.8(2) . .
C21 C20 H20 120.1 . .
C19 C20 H20 120.1 . .
C20 C21 C22 120.5(2) . .
C20 C21 H21 119.8 . .
C22 C21 H21 119.8 . .
C21 C22 C17 119.2(2) . .
C21 C22 C23 122.3(2) . .
C17 C22 C23 118.4(2) . .
N14 C23 C22 118.3(2) . .
N14 C23 C24 117.29(19) . .
C22 C23 C24 124.38(19) . .
C11 C24 C25 119.8(2) . .
C11 C24 C23 117.3(2) . .
C25 C24 C23 122.8(2) . .
C8 C25 C24 119.7(2) . .
C8 C25 C26 117.9(2) . .
C24 C25 C26 121.78(19) . .
N5 C26 C1 118.3(2) . .
N5 C26 C25 118.8(2) . .
C1 C26 C25 122.8(2) . .
C2 C27 H27A 109.5 . .
C2 C27 H27B 109.5 . .
H27A C27 H27B 109.5 . .
C2 C27 H27C 109.5 . .
H27A C27 H27C 109.5 . .
H27B C27 H27C 109.5 . .
C9 C28 H28A 109.5 . .
C9 C28 H28B 109.5 . .
H28A C28 H28B 109.5 . .
C9 C28 H28C 109.5 . .
H28A C28 H28C 109.5 . .
H28B C28 H28C 109.5 . .
C10 C29 H29A 109.5 . .
C10 C29 H29B 109.5 . .
H29A C29 H29B 109.5 . .
C10 C29 H29C 109.5 . .
H29A C29 H29C 109.5 . .
H29B C29 H29C 109.5 . .
N1S C1S H1A 109.5 . .
N1S C1S H1B 109.5 . .
H1A C1S H1B 109.5 . .
N1S C1S H1C 109.5 . .
H1A C1S H1C 109.5 . .
H1B C1S H1C 109.5 . .
O1S N1S O2S 122.2(3) . .
O1S N1S C1S 120.1(3) . .
O2S N1S C1S 117.6(3) . .

loop_
_geom_bond_atom_site_label_1
_geom_bond_atom_site_label_2
_geom_bond_distance
_geom_bond_site_symmetry_2
C1 C26 1.390(3) .
C1 C2 1.391(3) .
C1 H1 0.9500 .
C2 C3 1.390(3) .
C2 C27 1.506(3) .
C3 C4 1.376(4) .
C3 H3 0.9500 .
C4 N5 1.346(3) .
C4 H4 0.9500 .
N5 C26 1.362(3) .
N5 C6 1.487(3) .
C6 C7 1.514(4) .
C6 H6A 0.9900 .
C6 H6B 0.9900 .
C7 C8 1.506(3) .
C7 H7A 0.9900 .
C7 H7B 0.9900 .
C8 C25 1.399(3) .
C8 C9 1.403(4) .
C9 C10 1.406(4) .
C9 C28 1.507(3) .
C10 C11 1.404(3) .
C10 C29 1.512(4) .
C11 C24 1.399(3) .
C11 C12 1.513(3) .
C12 C13 1.512(4) .
C12 H12A 0.9900 .
C12 H12B 0.9900 .
C13 N14 1.481(3) .
C13 H13A 0.9900 .
C13 H13B 0.9900 .
N14 C23 1.338(3) .
N14 C15 1.374(3) .
C15 C16 1.337(4) .
C15 H15 0.9500 .
C16 C17 1.414(3) .
C16 H16 0.9500 .
C17 C18 1.420(4) .
C17 C22 1.420(3) .
C18 C19 1.356(4) .
C18 H18 0.9500 .
C19 C20 1.423(4) .
C19 H19 0.9500 .
C20 C21 1.376(4) .
C20 H20 0.9500 .
C21 C22 1.413(3) .
C21 H21 0.9500 .
C22 C23 1.422(3) .
C23 C24 1.489(3) .
C24 C25 1.405(3) .
C25 C26 1.473(3) .
C27 H27A 0.9800 .
C27 H27B 0.9800 .
C27 H27C 0.9800 .
C28 H28A 0.9800 .
C28 H28B 0.9800 .
C28 H28C 0.9800 .
C29 H29A 0.9800 .
C29 H29B 0.9800 .
C29 H29C 0.9800 .
C1S N1S 1.469(4) .
C1S H1A 0.9800 .
C1S H1B 0.9800 .
C1S H1C 0.9800 .
N1S O1S 1.171(4) .
N1S O2S 1.196(3) .
